data_4336085
loop_
_publ_author_name
'Ahmed Al-Harbi'
'Yi Rong'
'Gerard Parkin'

_publ_section_title
;
 Synthesis and Structural Characterization of
 Bis(2-oxoimidazolyl)hydroborato Complexes: A New Class of Bidentate
 Oxygen-Donor Ligands
;
_journal_name_full 'Inorganic Chemistry'
_journal_page_first 10226
_journal_page_last 10228
_journal_paper_doi 10.1021/ic401658n
_journal_volume 52
_journal_year 2013
_chemical_formula_sum 'C34 H36 B2 Cl4 I2 N8 O4 Zn2'
_chemical_formula_weight 1168.67
_chemical_name_systematic
; 
 ? 
;
_space_group_IT_number 2
_symmetry_cell_setting triclinic
_symmetry_space_group_name_Hall '-P 1'
_symmetry_space_group_name_H-M 'P -1'
_atom_sites_solution_hydrogens geom
_atom_sites_solution_primary direct
_atom_sites_solution_secondary difmap
_audit_creation_method SHELXL-97
_cell_angle_alpha 74.050(2)
_cell_angle_beta 72.881(2)
_cell_angle_gamma 68.703(2)
_cell_formula_units_Z 1
_cell_length_a 8.9863(11)
_cell_length_b 10.5954(13)
_cell_length_c 12.2767(14)
_cell_measurement_reflns_used 5829
_cell_measurement_temperature 130(2)
_cell_measurement_theta_max 30.75
_cell_measurement_theta_min 2.48
_cell_volume 1022.2(2)
_computing_cell_refinement 'Bruker SAINT'
_computing_data_collection 'Bruker APEX2'
_computing_data_reduction 'Bruker SAINT'
_computing_molecular_graphics 'Bruker SHELXTL'
_computing_publication_material 'Bruker SHELXTL'
_computing_structure_refinement 'SHELXL-97 (Sheldrick, 2008)'
_computing_structure_solution 'SHELXS-97 (Sheldrick, 2008)'
_diffrn_ambient_temperature 130(2)
_diffrn_measured_fraction_theta_full 0.988
_diffrn_measured_fraction_theta_max 0.988
_diffrn_measurement_device_type 'Bruker APEX-II CCD'
_diffrn_measurement_method '\f and \w scans'
_diffrn_radiation_monochromator graphite
_diffrn_radiation_source 'fine-focus sealed tube'
_diffrn_radiation_type MoK\a
_diffrn_radiation_wavelength 0.71073
_diffrn_reflns_av_R_equivalents 0.0510
_diffrn_reflns_av_sigmaI/netI 0.0685
_diffrn_reflns_limit_h_max 12
_diffrn_reflns_limit_h_min -12
_diffrn_reflns_limit_k_max 15
_diffrn_reflns_limit_k_min -15
_diffrn_reflns_limit_l_max 17
_diffrn_reflns_limit_l_min -17
_diffrn_reflns_number 16936
_diffrn_reflns_theta_full 31.02
_diffrn_reflns_theta_max 31.02
_diffrn_reflns_theta_min 1.77
_exptl_absorpt_coefficient_mu 2.994
_exptl_absorpt_correction_T_max 0.8896
_exptl_absorpt_correction_T_min 0.6623
_exptl_absorpt_correction_type empirical
_exptl_absorpt_process_details sadabs
_exptl_crystal_colour Colorless
_exptl_crystal_density_diffrn 1.899
_exptl_crystal_description Block
_exptl_crystal_F_000 572
_exptl_crystal_size_max 0.15
_exptl_crystal_size_mid 0.15
_exptl_crystal_size_min 0.04
_refine_diff_density_max 1.100
_refine_diff_density_min -0.627
_refine_diff_density_rms 0.143
_refine_ls_extinction_method none
_refine_ls_goodness_of_fit_ref 1.071
_refine_ls_hydrogen_treatment mixed
_refine_ls_matrix_type full
_refine_ls_number_parameters 263
_refine_ls_number_reflns 6444
_refine_ls_number_restraints 0
_refine_ls_restrained_S_all 1.071
_refine_ls_R_factor_all 0.0694
_refine_ls_R_factor_gt 0.0408
_refine_ls_shift/su_max 0.002
_refine_ls_shift/su_mean 0.000
_refine_ls_structure_factor_coef Fsqd
_refine_ls_weighting_details 'calc w=1/[\s^2^(Fo^2^)+(0.0200P)^2^+0.0000P] where P=(Fo^2^+2Fc^2^)/3'
_refine_ls_weighting_scheme calc
_refine_ls_wR_factor_gt 0.0675
_refine_ls_wR_factor_ref 0.0748
_reflns_number_gt 4501
_reflns_number_total 6444
_reflns_threshold_expression >2sigma(I)
_cod_data_source_file ic401658n_si_006.cif
_cod_data_source_block mbozns10
_cod_database_code 4336085

loop_
_symmetry_equiv_pos_as_xyz
'x, y, z'
'-x, -y, -z'

loop_
_atom_site_label
_atom_site_type_symbol
_atom_site_fract_x
_atom_site_fract_y
_atom_site_fract_z
_atom_site_U_iso_or_equiv
_atom_site_adp_type
_atom_site_occupancy
_atom_site_symmetry_multiplicity
_atom_site_calc_flag
_atom_site_refinement_flags
Zn Zn 1.90345(5) 0.39284(4) -0.98209(3) 0.02050(10) Uani 1 1 d .
I I 1.75190(3) 0.31334(2) -0.783874(19) 0.02559(7) Uani 1 1 d .
B B 2.0821(5) 0.1697(4) -1.1053(3) 0.0209(8) Uani 1 1 d .
H12 H 2.113(4) 0.061(4) -1.101(3) 0.028(10) Uiso 1 1 d .
H11 H 1.992(4) 0.201(4) -1.028(3) 0.037(11) Uiso 1 1 d .
N11 N 2.2438(3) 0.1930(3) -1.1074(2) 0.0178(6) Uani 1 1 d .
N12 N 2.4154(3) 0.2708(3) -1.0661(2) 0.0188(6) Uani 1 1 d .
N21 N 2.0056(3) 0.2587(3) -1.2103(2) 0.0191(6) Uani 1 1 d .
N22 N 1.8497(3) 0.4349(3) -1.3149(2) 0.0215(6) Uani 1 1 d .
O1 O 2.1371(3) 0.3883(2) -1.02060(19) 0.0201(5) Uani 1 1 d .
O2 O 1.8400(3) 0.4555(2) -1.13116(19) 0.0231(5) Uani 1 1 d .
C11 C 2.2569(4) 0.2906(3) -1.0624(3) 0.0194(7) Uani 1 1 d .
C12 C 2.4029(4) 0.1050(3) -1.1397(3) 0.0186(7) Uani 1 1 d .
C13 C 2.4606(4) -0.0123(3) -1.1872(3) 0.0229(7) Uani 1 1 d .
H13A H 2.3881 -0.0475 -1.2038 0.028 Uiso 1 1 calc R
C14 C 2.6276(4) -0.0766(4) -1.2097(3) 0.0284(8) Uani 1 1 d .
H14A H 2.6703 -0.1571 -1.2429 0.034 Uiso 1 1 calc R
C15 C 2.7348(4) -0.0263(4) -1.1851(3) 0.0272(8) Uani 1 1 d .
H15A H 2.8490 -0.0728 -1.2019 0.033 Uiso 1 1 calc R
C16 C 2.6775(4) 0.0906(3) -1.1363(3) 0.0229(7) Uani 1 1 d .
H16A H 2.7496 0.1254 -1.1186 0.027 Uiso 1 1 calc R
C17 C 2.5104(4) 0.1541(3) -1.1147(3) 0.0191(7) Uani 1 1 d .
C18 C 2.4796(4) 0.3494(4) -1.0217(3) 0.0251(8) Uani 1 1 d .
H18A H 2.3915 0.4019 -0.9670 0.038 Uiso 1 1 calc R
H18B H 2.5242 0.4131 -1.0863 0.038 Uiso 1 1 calc R
H18C H 2.5664 0.2862 -0.9819 0.038 Uiso 1 1 calc R
C21 C 1.8965(4) 0.3864(3) -1.2119(3) 0.0197(7) Uani 1 1 d .
C22 C 2.0254(4) 0.2222(4) -1.3165(3) 0.0217(7) Uani 1 1 d .
C23 C 2.1135(4) 0.1018(4) -1.3577(3) 0.0263(8) Uani 1 1 d .
H23A H 2.1774 0.0247 -1.3125 0.032 Uiso 1 1 calc R
C24 C 2.1054(4) 0.0975(4) -1.4674(3) 0.0299(9) Uani 1 1 d .
H24A H 2.1654 0.0157 -1.4980 0.036 Uiso 1 1 calc R
C25 C 2.0117(4) 0.2098(4) -1.5339(3) 0.0305(9) Uani 1 1 d .
H25A H 2.0099 0.2035 -1.6092 0.037 Uiso 1 1 calc R
C26 C 1.9210(4) 0.3308(4) -1.4925(3) 0.0276(8) Uani 1 1 d .
H26A H 1.8568 0.4080 -1.5374 0.033 Uiso 1 1 calc R
C27 C 1.9290(4) 0.3331(3) -1.3823(3) 0.0218(7) Uani 1 1 d .
C28 C 1.7289(4) 0.5656(4) -1.3456(3) 0.0280(8) Uani 1 1 d .
H28A H 1.6964 0.6197 -1.2846 0.042 Uiso 1 1 calc R
H28B H 1.6327 0.5487 -1.3537 0.042 Uiso 1 1 calc R
H28C H 1.7758 0.6166 -1.4193 0.042 Uiso 1 1 calc R
C10 C 1.5718(4) 0.2505(4) -0.4370(3) 0.0295(8) Uani 1 1 d .
H10A H 1.6425 0.2910 -0.5054 0.035 Uiso 1 1 calc R
H10B H 1.6423 0.1858 -0.3837 0.035 Uiso 1 1 calc R
Cl1 Cl 1.48092(12) 0.15842(10) -0.48232(9) 0.0348(2) Uani 1 1 d .
Cl2 Cl 1.42741(13) 0.38321(10) -0.36603(8) 0.0401(2) Uani 1 1 d .

loop_
_atom_site_aniso_label
_atom_site_aniso_U_11
_atom_site_aniso_U_22
_atom_site_aniso_U_33
_atom_site_aniso_U_23
_atom_site_aniso_U_13
_atom_site_aniso_U_12
Zn 0.0185(2) 0.0235(2) 0.0205(2) -0.00664(16) -0.00200(16) -0.00760(17)
I 0.02566(13) 0.02699(13) 0.02102(12) -0.00477(9) -0.00089(9) -0.00767(10)
B 0.021(2) 0.021(2) 0.0219(19) -0.0078(16) -0.0032(16) -0.0057(16)
N11 0.0188(14) 0.0160(14) 0.0185(14) -0.0027(11) -0.0043(11) -0.0054(11)
N12 0.0164(14) 0.0181(14) 0.0225(14) -0.0068(11) -0.0042(11) -0.0039(11)
N21 0.0188(14) 0.0187(14) 0.0216(14) -0.0068(11) -0.0039(11) -0.0059(11)
N22 0.0211(15) 0.0229(15) 0.0213(14) -0.0068(12) -0.0066(12) -0.0041(12)
O1 0.0160(11) 0.0186(12) 0.0257(12) -0.0081(10) -0.0027(9) -0.0039(9)
O2 0.0241(13) 0.0221(13) 0.0224(12) -0.0081(10) -0.0058(10) -0.0029(10)
C11 0.0216(17) 0.0199(17) 0.0161(16) -0.0004(13) -0.0054(13) -0.0067(14)
C12 0.0169(16) 0.0187(17) 0.0192(16) -0.0036(13) -0.0029(13) -0.0051(13)
C13 0.0226(18) 0.0222(18) 0.0235(18) -0.0053(14) -0.0037(14) -0.0064(14)
C14 0.033(2) 0.0231(19) 0.0264(19) -0.0079(15) -0.0041(16) -0.0053(16)
C15 0.0206(18) 0.027(2) 0.0274(19) -0.0088(16) 0.0020(15) -0.0031(15)
C16 0.0190(17) 0.0236(18) 0.0246(18) -0.0039(14) -0.0034(14) -0.0064(14)
C17 0.0209(17) 0.0177(16) 0.0164(16) -0.0041(13) -0.0020(13) -0.0044(13)
C18 0.0208(18) 0.0273(19) 0.032(2) -0.0123(16) -0.0070(15) -0.0068(15)
C21 0.0175(16) 0.0202(17) 0.0231(17) -0.0047(14) -0.0048(13) -0.0070(14)
C22 0.0202(17) 0.0257(18) 0.0242(17) -0.0083(14) -0.0011(14) -0.0132(15)
C23 0.0186(17) 0.027(2) 0.037(2) -0.0146(16) -0.0085(15) -0.0034(15)
C24 0.0203(18) 0.038(2) 0.037(2) -0.0242(18) -0.0038(16) -0.0049(16)
C25 0.0229(18) 0.047(2) 0.0275(19) -0.0195(18) -0.0045(15) -0.0095(17)
C26 0.0218(18) 0.037(2) 0.0247(18) -0.0060(16) -0.0064(15) -0.0087(16)
C27 0.0179(17) 0.0227(18) 0.0253(18) -0.0087(14) -0.0012(14) -0.0067(14)
C28 0.0237(19) 0.0256(19) 0.034(2) -0.0071(16) -0.0096(16) -0.0025(15)
C10 0.028(2) 0.031(2) 0.030(2) -0.0109(16) -0.0021(16) -0.0085(16)
Cl1 0.0363(5) 0.0267(5) 0.0449(6) -0.0030(4) -0.0161(4) -0.0105(4)
Cl2 0.0538(6) 0.0257(5) 0.0291(5) -0.0052(4) -0.0026(4) -0.0039(5)

loop_
_atom_type_symbol
_atom_type_description
_atom_type_scat_dispersion_real
_atom_type_scat_dispersion_imag
_atom_type_scat_source
C C 0.0033 0.0016 'International Tables Vol C Tables 4.2.6.8 and 6.1.1.4'
H H 0.0000 0.0000 'International Tables Vol C Tables 4.2.6.8 and 6.1.1.4'
B B 0.0013 0.0007 'International Tables Vol C Tables 4.2.6.8 and 6.1.1.4'
N N 0.0061 0.0033 'International Tables Vol C Tables 4.2.6.8 and 6.1.1.4'
O O 0.0106 0.0060 'International Tables Vol C Tables 4.2.6.8 and 6.1.1.4'
Cl Cl 0.1484 0.1585 'International Tables Vol C Tables 4.2.6.8 and 6.1.1.4'
Zn Zn 0.2839 1.4301 'International Tables Vol C Tables 4.2.6.8 and 6.1.1.4'
I I -0.4742 1.8119 'International Tables Vol C Tables 4.2.6.8 and 6.1.1.4'

loop_
_geom_angle_atom_site_label_1
_geom_angle_atom_site_label_2
_geom_angle_atom_site_label_3
_geom_angle
_geom_angle_site_symmetry_1
_geom_angle_site_symmetry_3
O2 Zn O1 104.33(9) . .
O2 Zn H11 84.0(10) . .
O1 Zn H11 86.1(10) . .
O2 Zn O1 88.03(9) . 2_963
O1 Zn O1 81.54(9) . 2_963
H11 Zn O1 163.2(10) . 2_963
O2 Zn I 131.11(7) . .
O1 Zn I 124.37(6) . .
H11 Zn I 94.5(10) . .
O1 Zn I 101.89(6) 2_963 .
H12 B H11 111(3) . .
H12 B N21 113.4(18) . .
H11 B N21 106.1(19) . .
H12 B N11 105.1(18) . .
H11 B N11 108.7(19) . .
N21 B N11 112.9(3) . .
C11 N11 C12 107.0(3) . .
C11 N11 B 126.0(3) . .
C12 N11 B 126.4(3) . .
C11 N12 C17 108.1(3) . .
C11 N12 C18 127.3(3) . .
C17 N12 C18 124.5(3) . .
C21 N21 C22 107.0(3) . .
C21 N21 B 124.7(3) . .
C22 N21 B 128.2(3) . .
C21 N22 C27 108.1(3) . .
C21 N22 C28 125.8(3) . .
C27 N22 C28 126.0(3) . .
C11 O1 Zn 123.5(2) . .
C11 O1 Zn 135.6(2) . 2_963
Zn O1 Zn 98.46(9) . 2_963
C21 O2 Zn 124.4(2) . .
O1 C11 N12 123.9(3) . .
O1 C11 N11 125.7(3) . .
N12 C11 N11 110.4(3) . .
C13 C12 C17 120.4(3) . .
C13 C12 N11 131.7(3) . .
C17 C12 N11 107.9(3) . .
C12 C13 C14 117.6(3) . .
C13 C14 C15 121.7(3) . .
C16 C15 C14 121.0(3) . .
C17 C16 C15 116.7(3) . .
C16 C17 C12 122.6(3) . .
C16 C17 N12 130.7(3) . .
C12 C17 N12 106.7(3) . .
O2 C21 N21 127.4(3) . .
O2 C21 N22 122.3(3) . .
N21 C21 N22 110.4(3) . .
C23 C22 C27 120.7(3) . .
C23 C22 N21 131.5(3) . .
C27 C22 N21 107.8(3) . .
C22 C23 C24 117.4(3) . .
C23 C24 C25 121.6(3) . .
C26 C25 C24 121.3(3) . .
C27 C26 C25 116.4(3) . .
C26 C27 C22 122.6(3) . .
C26 C27 N22 130.7(3) . .
C22 C27 N22 106.7(3) . .
Cl1 C10 Cl2 112.9(2) . .

loop_
_geom_bond_atom_site_label_1
_geom_bond_atom_site_label_2
_geom_bond_distance
_geom_bond_site_symmetry_2
Zn O2 1.946(2) .
Zn O1 1.998(2) .
Zn H11 2.06(4) .
Zn O1 2.221(2) 2_963
Zn I 2.4983(5) .
B H12 1.07(3) .
B H11 1.10(4) .
B N21 1.551(5) .
B N11 1.552(5) .
N11 C11 1.352(4) .
N11 C12 1.404(4) .
N12 C11 1.351(4) .
N12 C17 1.396(4) .
N12 C18 1.452(4) .
N21 C21 1.351(4) .
N21 C22 1.405(4) .
N22 C21 1.356(4) .
N22 C27 1.394(4) .
N22 C28 1.449(4) .
O1 C11 1.285(4) .
O1 Zn 2.221(2) 2_963
O2 C21 1.268(4) .
C12 C13 1.380(4) .
C12 C17 1.388(4) .
C13 C14 1.382(5) .
C14 C15 1.392(5) .
C15 C16 1.386(5) .
C16 C17 1.381(4) .
C22 C23 1.376(5) .
C22 C27 1.391(5) .
C23 C24 1.384(5) .
C24 C25 1.392(5) .
C25 C26 1.386(5) .
C26 C27 1.382(5) .
C10 Cl1 1.753(4) .
C10 Cl2 1.761(4) .
